data_2009146
loop_
_publ_author_name
'Seela, Frank'
'Zulauf, Matthias'
'Reuter, Hans'
'Kastner, Guido'

_publ_section_title
;
 The anomers of 8-aza-7-deaza-2'-deoxyadenosine
;
_journal_issue 11
_journal_name_full 'Acta Crystallographica Section C'
_journal_page_first 1947
_journal_page_last 1950
_journal_paper_doi 10.1107/S010827019901015X
_journal_volume 55
_journal_year 1999
_chemical_formula_sum 'C10 H13 N5 O3'
_chemical_formula_weight 251.25
_chemical_name_common 8-Aza-7-deaza-2'-deoxyadenosine
_chemical_name_systematic ?
_space_group_IT_number 19
_symmetry_cell_setting orthorhombic
_symmetry_space_group_name_Hall 'P 2ac 2ab'
_symmetry_space_group_name_H-M 'P 21 21 21'
_cell_angle_alpha 90.00
_cell_angle_beta 90.00
_cell_angle_gamma 90.00
_cell_formula_units_Z 4
_cell_length_a 7.2420(14)
_cell_length_b 10.862(2)
_cell_length_c 14.2846(16)
_cell_measurement_reflns_used 37
_cell_measurement_temperature 293(2)
_cell_measurement_theta_max 12.50
_cell_measurement_theta_min 4.68
_cell_volume 1123.7(3)
_computing_cell_refinement XSCANS
_computing_data_collection 'XSCANS (Siemens, 1996)'
_computing_data_reduction 'SHELXTL (Sheldrick, 1997b)'
_computing_molecular_graphics SHELXTL
_computing_publication_material SHELXTL
_computing_structure_refinement 'SHELXL97 (Sheldrick, 1997a)'
_computing_structure_solution 'SHELXS97 (Sheldrick, 1990)'
_diffrn_ambient_temperature 293(2)
_diffrn_measured_fraction_theta_full 0.993
_diffrn_measured_fraction_theta_max 0.993
_diffrn_measurement_device_type 'Siemens P4'
_diffrn_measurement_method '2\q/\w scans'
_diffrn_radiation_monochromator graphite
_diffrn_radiation_source 'fine-focus sealed tube'
_diffrn_radiation_type MoK\a
_diffrn_radiation_wavelength 0.71073
_diffrn_reflns_av_R_equivalents 0.022
_diffrn_reflns_av_sigmaI/netI 0.030
_diffrn_reflns_limit_h_max 8
_diffrn_reflns_limit_h_min -8
_diffrn_reflns_limit_k_max 12
_diffrn_reflns_limit_k_min -12
_diffrn_reflns_limit_l_max 16
_diffrn_reflns_limit_l_min -16
_diffrn_reflns_number 2263
_diffrn_reflns_theta_full 25.00
_diffrn_reflns_theta_max 25
_diffrn_reflns_theta_min 2.36
_diffrn_standards_decay_% 0
_diffrn_standards_interval_count 97
_diffrn_standards_number 3
_exptl_absorpt_coefficient_mu 0.113
_exptl_absorpt_correction_type none
_exptl_crystal_colour colourless
_exptl_crystal_density_diffrn 1.485
_exptl_crystal_density_method 'not measured'
_exptl_crystal_description 'thin plate'
_exptl_crystal_F_000 528
_exptl_crystal_size_max 0.8
_exptl_crystal_size_mid 0.8
_exptl_crystal_size_min 0.2
_refine_diff_density_max 0.152
_refine_diff_density_min -0.160
_refine_ls_extinction_coef 0.031(3)
_refine_ls_extinction_method 'SHELXL97 (Sheldrick, 1997a)'
_refine_ls_goodness_of_fit_ref 1.065
_refine_ls_hydrogen_treatment mixed
_refine_ls_matrix_type full
_refine_ls_number_parameters 165
_refine_ls_number_reflns 1946
_refine_ls_number_restraints 2
_refine_ls_restrained_S_all 1.066
_refine_ls_R_factor_all 0.035
_refine_ls_R_factor_gt 0.033
_refine_ls_shift/su_max <0.001
_refine_ls_shift/su_mean 0.000
_refine_ls_structure_factor_coef Fsqd
_refine_ls_weighting_details 'calc w = 1/[\s^2^(Fo^2^)+(0.0492P)^2^+0.1041P] where P=(Fo^2^+2Fc^2^)/3'
_refine_ls_weighting_scheme calc
_refine_ls_wR_factor_ref 0.088
_reflns_number_gt 1822
_reflns_number_total 1946
_reflns_threshold_expression I>2\s(I)
_cod_data_source_file ka1335.cif
_cod_data_source_block 1
_cod_depositor_comments
;
The following automatic conversions were performed:
'_symmetry_cell_setting' value 'Orthorhombic' changed to 'orthorhombic'
according to '/home/saulius/struct/CIF-dictionaries/cif_core.dic'
dictionary named 'cif_core.dic' version 2.4.1 from 2010-06-29.

Automatic conversion script
Id: cif_fix_enum 1527 2010-12-29 10:47:43Z saulius 

The following automatic conversions were performed:

'_symmetry_cell_setting' value 'Orthorhombic' changed to
'orthorhombic' according to
/home/saulius/struct/CIF-dictionaries/cif_core.dic dictionary named
'cif_core.dic' version 2.4.1 from 2010-06-29.

Automatic conversion script
Id: cif_fix_values 1715 2011-07-08 13:25:40Z adriana 
;
_cod_database_code 2009146
_cod_database_fobs_code 2009146

loop_
_symmetry_equiv_pos_as_xyz
'x, y, z'
'-x+1/2, -y, z+1/2'
'-x, y+1/2, -z+1/2'
'x+1/2, -y+1/2, -z'

loop_
_atom_site_label
_atom_site_fract_x
_atom_site_fract_y
_atom_site_fract_z
_atom_site_U_iso_or_equiv
_atom_site_adp_type
_atom_site_calc_flag
_atom_site_refinement_flags
_atom_site_occupancy
_atom_site_disorder_assembly
_atom_site_disorder_group
_atom_site_type_symbol
N1 -.4511(3) -.13838(16) .50500(13) .0410(4) Uani d . 1 . . N
C2 -.4850(3) -.06225(19) .43392(15) .0402(5) Uani d . 1 . . C
H2 -.6002 -.0714 .4060 .0464(19) Uiso calc R 1 . . H
N3 -.3785(2) .02522(15) .39671(12) .0339(4) Uani d . 1 . . N
C4 -.2142(2) .03288(16) .44148(13) .0280(4) Uani d . 1 . . C
C5 -.1573(3) -.04051(18) .51546(13) .0310(4) Uani d . 1 . . C
C6 -.2859(3) -.12927(17) .54810(14) .0310(4) Uani d . 1 . . C
N6 -.2516(3) -.20170(16) .62081(12) .0390(4) Uani d D 1 . . N
H61 -.3344 -.2534 .6362 .0464(19) Uiso d RD 1 . . H
H62 -.1503 -.1940 .6516 .0464(19) Uiso d RD 1 . . H
C7 .0219(3) .00257(19) .53764(15) .0392(5) Uani d . 1 . . C
H7 .0963 -.0306 .5843 .0464(19) Uiso calc R 1 . . H
N8 .0698(3) .09573(17) .48363(12) .0414(4) Uani d . 1 . . N
N9 -.0768(2) .11435(14) .42447(11) .0316(4) Uani d . 1 . . N
C1' -.0690(3) .20435(16) .35039(13) .0303(4) Uani d . 1 . . C
H1' -.1913 .2102 .3213 .0464(19) Uiso calc R 1 . . H
C2' -.0085(3) .33201(17) .37967(14) .0353(4) Uani d . 1 . . C
H2'1 .0839 .3289 .4288 .0464(19) Uiso calc R 1 . . H
H2'2 -.1122 .3814 .4005 .0464(19) Uiso calc R 1 . . H
C3' .0719(3) .38060(16) .28829(13) .0336(4) Uani d . 1 . . C
H3' .1553 .4504 .2984 .0464(19) Uiso calc R 1 . . H
O3' -.0716(2) .40908(12) .22430(11) .0432(4) Uani d . 1 . . O
H3'O -.0890 .4837 .2238 .0464(19) Uiso calc R 1 . . H
C4' .1733(3) .26752(16) .25174(13) .0295(4) Uani d . 1 . . C
H4' .1772 .2704 .1832 .0464(19) Uiso calc R 1 . . H
O4' .0605(2) .16500(10) .28108(9) .0331(3) Uani d . 1 . . O
C5' .3673(3) .2543(2) .28927(16) .0406(5) Uani d . 1 . . C
H5'1 .4389 .3269 .2736 .0464(19) Uiso calc R 1 . . H
H5'2 .3639 .2467 .3569 .0464(19) Uiso calc R 1 . . H
O5' .4512(2) .14842(16) .24982(11) .0485(4) Uani d . 1 . . O
H5'O .5039 .1094 .2911 .0464(19) Uiso calc R 1 . . H

loop_
_atom_site_aniso_label
_atom_site_aniso_U_11
_atom_site_aniso_U_22
_atom_site_aniso_U_33
_atom_site_aniso_U_12
_atom_site_aniso_U_13
_atom_site_aniso_U_23
N1 .0367(9) .0386(9) .0476(9) -.0085(8) -.0012(8) .0061(8)
C2 .0339(9) .0403(10) .0463(11) -.0080(8) -.0046(9) .0007(9)
N3 .0325(9) .0330(8) .0363(8) -.0018(7) -.0032(7) .0021(7)
C4 .0277(8) .0264(8) .0301(8) .0004(7) .0033(7) -.0020(7)
C5 .0320(9) .0305(9) .0305(9) .0021(8) .0028(7) .0015(8)
C6 .0339(9) .0258(8) .0332(9) .0008(8) .0074(7) -.0004(7)
N6 .0382(9) .0376(9) .0411(10) -.0011(7) .0075(7) .0097(7)
C7 .0327(10) .0452(11) .0397(10) -.0015(8) -.0051(9) .0123(8)
N8 .0308(8) .0472(9) .0463(9) -.0055(8) -.0070(8) .0103(8)
N9 .0298(7) .0320(8) .0330(7) -.0024(7) -.0019(7) .0046(6)
C1' .0311(9) .0272(8) .0325(8) -.0005(7) .0011(8) .0031(7)
C2' .0409(10) .0268(9) .0382(10) .0001(8) .0025(8) -.0056(7)
C3' .0406(10) .0226(8) .0375(9) -.0045(8) -.0051(9) -.0002(7)
O3' .0537(9) .0216(6) .0542(8) .0028(6) -.0162(8) .0026(6)
C4' .0352(10) .0257(8) .0277(8) -.0048(7) .0004(8) .0039(7)
O4' .0407(7) .0211(6) .0376(7) -.0021(5) .0078(6) -.0023(5)
C5' .0355(11) .0436(11) .0426(11) -.0013(8) -.0045(9) -.0004(9)
O5' .0447(9) .0605(9) .0403(7) .0179(8) .0000(7) .0026(7)

loop_
_atom_type_symbol
_atom_type_description
_atom_type_scat_dispersion_real
_atom_type_scat_dispersion_imag
_atom_type_scat_source
C C 0.0033 0.0016 'International Tables Vol C Tables 4.2.6.8 and 6.1.1.4'
H H 0.0000 0.0000 'International Tables Vol C Tables 4.2.6.8 and 6.1.1.4'
N N 0.0061 0.0033 'International Tables Vol C Tables 4.2.6.8 and 6.1.1.4'
O O 0.0106 0.0060 'International Tables Vol C Tables 4.2.6.8 and 6.1.1.4'

loop_
_geom_angle_atom_site_label_1
_geom_angle_atom_site_label_2
_geom_angle_atom_site_label_3
_geom_angle
C2 N1 C6 117.75(17)
N1 C2 N3 129.7(2)
N1 C2 H2 115.1
N3 C2 H2 115.1
C2 N3 C4 111.34(17)
N3 C4 N9 126.99(17)
N3 C4 C5 125.90(17)
N9 C4 C5 107.09(16)
C4 C5 C7 104.68(17)
C4 C5 C6 116.46(18)
C7 C5 C6 138.83(19)
N6 C6 N1 118.69(17)
N6 C6 C5 122.48(18)
N1 C6 C5 118.81(17)
C6 N6 H61 117.5
C6 N6 H62 120.2
H61 N6 H62 122.3
N8 C7 C5 111.33(19)
N8 C7 H7 124.3
C5 C7 H7 124.3
C7 N8 N9 105.67(17)
C4 N9 N8 111.21(15)
C4 N9 C1' 127.14(16)
N8 N9 C1' 121.46(16)
O4' C1' N9 109.35(14)
O4' C1' C2' 105.99(15)
N9 C1' C2' 115.46(16)
O4' C1' H1' 108.6
N9 C1' H1' 108.6
C2' C1' H1' 108.6
C1' C2' C3' 101.03(15)
C1' C2' H2'1 111.6
C3' C2' H2'1 111.6
C1' C2' H2'2 111.6
C3' C2' H2'2 111.6
H2'1 C2' H2'2 109.4
O3' C3' C4' 107.96(15)
O3' C3' C2' 110.32(17)
C4' C3' C2' 101.46(14)
O3' C3' H3' 112.2
C4' C3' H3' 112.2
C2' C3' H3' 112.2
C3' O3' H3'O 109.5
O4' C4' C5' 110.48(15)
O4' C4' C3' 104.46(14)
C5' C4' C3' 113.78(17)
O4' C4' H4' 109.3
C5' C4' H4' 109.3
C3' C4' H4' 109.3
C1' O4' C4' 109.99(13)
O5' C5' C4' 109.56(17)
O5' C5' H5'1 109.8
C4' C5' H5'1 109.8
O5' C5' H5'2 109.8
C4' C5' H5'2 109.8
H5'1 C5' H5'2 108.2
C5' O5' H5'O 109.5

loop_
_geom_bond_atom_site_label_1
_geom_bond_atom_site_label_2
_geom_bond_site_symmetry_2
_geom_bond_distance
_geom_bond_publ_flag
N1 C2 . 1.332(3) ?
N1 C6 . 1.349(3) ?
C2 N3 . 1.334(3) ?
C2 H2 . .9300 ?
N3 C4 . 1.353(3) ?
C4 N9 . 1.354(2) ?
C4 C5 . 1.386(3) ?
C5 C7 . 1.415(3) ?
C5 C6 . 1.419(3) ?
C6 N6 . 1.326(3) ?
N6 H61 . .8504 ?
N6 H62 . .8594 ?
C7 N8 . 1.319(3) ?
C7 H7 . .9300 ?
N8 N9 . 1.372(2) ?
N9 C1' . 1.442(2) yes
C1' O4' . 1.429(2) ?
C1' C2' . 1.513(2) ?
C1' H1' . .9800 ?
C2' C3' . 1.524(3) ?
C2' H2'1 . .9700 ?
C2' H2'2 . .9700 ?
C3' O3' . 1.419(2) ?
C3' C4' . 1.523(3) ?
C3' H3' . .9800 ?
O3' H3'O . .8200 ?
C4' O4' . 1.443(2) ?
C4' C5' . 1.510(3) ?
C4' H4' . .9800 ?
C5' O5' . 1.418(3) ?
C5' H5'1 . .9700 ?
C5' H5'2 . .9700 ?
O5' H5'O . .8200 ?

loop_
_geom_hbond_atom_site_label_D
_geom_hbond_atom_site_label_H
_geom_hbond_atom_site_label_A
_geom_hbond_site_symmetry_A
_geom_hbond_distance_DH
_geom_hbond_distance_HA
_geom_hbond_distance_DA
_geom_hbond_angle_DHA
N6 H61 O3' 2_455 0.85 2.22 2.983(2) 150.1
N6 H62 O5' 2_555 0.86 2.07 2.909(3) 164.6
O3' H3'O O4' 3_555 0.82 1.98 2.7820(17) 165.2
O5' H5'O N3 1_655 0.82 1.96 2.778(2) 175.5

loop_
_geom_torsion_atom_site_label_1
_geom_torsion_atom_site_label_2
_geom_torsion_atom_site_label_3
_geom_torsion_atom_site_label_4
_geom_torsion
_geom_torsion_publ_flag
C6 N1 C2 N3 0.0(3) ?
N1 C2 N3 C4 -0.3(3) ?
C2 N3 C4 N9 -177.21(18) ?
C2 N3 C4 C5 1.2(3) ?
N3 C4 C5 C7 -179.98(19) ?
N9 C4 C5 C7 -1.3(2) ?
N3 C4 C5 C6 -1.7(3) ?
N9 C4 C5 C6 176.98(16) ?
C2 N1 C6 N6 178.00(19) ?
C2 N1 C6 C5 -0.4(3) ?
C4 C5 C6 N6 -177.16(18) ?
C7 C5 C6 N6 0.3(4) ?
C4 C5 C6 N1 1.2(3) ?
C7 C5 C6 N1 178.7(2) ?
C4 C5 C7 N8 1.2(2) ?
C6 C5 C7 N8 -176.5(2) ?
C5 C7 N8 N9 -0.6(2) ?
N3 C4 N9 N8 179.69(17) ?
C5 C4 N9 N8 1.0(2) ?
N3 C4 N9 C1' -5.3(3) ?
C5 C4 N9 C1' 176.06(17) ?
C7 N8 N9 C4 -0.3(2) ?
C7 N8 N9 C1' -175.63(17) ?
C4 N9 C1' O4' -106.3(2) yes
N8 N9 C1' O4' 68.3(2) yes
C4 N9 C1' C2' 134.30(19) ?
N8 N9 C1' C2' -51.1(2) ?
O4' C1' C2' C3' 32.76(19) yes
N9 C1' C2' C3' 153.97(17) ?
C1' C2' C3' O3' 73.80(17) ?
C1' C2' C3' C4' -40.44(18) yes
O3' C3' C4' O4' -81.48(17) ?
C2' C3' C4' O4' 34.50(18) yes
O3' C3' C4' C5' 157.95(16) yes
C2' C3' C4' C5' -86.07(19) ?
N9 C1' O4' C4' -136.69(15) ?
C2' C1' O4' C4' -11.6(2) yes
C5' C4' O4' C1' 108.09(18) ?
C3' C4' O4' C1' -14.66(19) yes
O4' C4' C5' O5' 64.1(2) yes
C3' C4' C5' O5' -178.73(16) yes

loop_
_cod_related_entry_id
_cod_related_entry_database
_cod_related_entry_code
1 ChemSpider 10220916
